data_7151799
loop_
_publ_author_name
'Giffin, Nick A.'
'Makramalla, Miller'
'Hendsbee, Arthur D.'
'Robertson, Katherine N.'
'Sherren, Cody'
'Pye, Cory C.'
'Masuda, Jason D.'
'Clyburne, Jason A. C.'

_publ_section_title
;
 Anhydrous TEMPO-H: reactions of a good hydrogen atom donor with
 low-valent carbon centres.
;
_journal_issue 10
_journal_name_full 'Organic &amp; biomolecular chemistry'
_journal_page_first 3672
_journal_page_last 3680
_journal_paper_doi 10.1039/c0ob00999g
_journal_volume 9
_journal_year 2011
_chemical_formula_moiety 'C21 H24 N2, C9 H19 N O'
_chemical_formula_sum 'C30 H43 N3 O'
_chemical_formula_weight 461.67
_chemical_name_systematic
;
?
;
_space_group_IT_number 14
_symmetry_cell_setting monoclinic
_symmetry_space_group_name_Hall '-P 2yn'
_symmetry_space_group_name_H-M 'P 1 21/n 1'
_atom_sites_solution_hydrogens geom
_atom_sites_solution_primary direct
_atom_sites_solution_secondary difmap
_audit_creation_method SHELXL-97
_cell_angle_alpha 90.00
_cell_angle_beta 94.250(3)
_cell_angle_gamma 90.00
_cell_formula_units_Z 4
_cell_length_a 10.989(2)
_cell_length_b 15.262(3)
_cell_length_c 16.648(4)
_cell_measurement_reflns_used 5971
_cell_measurement_temperature 100(2)
_cell_measurement_theta_max 28.24
_cell_measurement_theta_min 2.29
_cell_volume 2784.4(10)
_computing_cell_refinement 'Bruker SAINT'
_computing_data_collection 'Bruker APEX2'
_computing_data_reduction 'Bruker SAINT'
_computing_structure_refinement 'SHELXL-97 (Sheldrick, 1997)'
_computing_structure_solution 'SHELXS-97 (Sheldrick, 1990)'
_diffrn_ambient_temperature 100(2)
_diffrn_measured_fraction_theta_full 0.997
_diffrn_measured_fraction_theta_max 0.926
_diffrn_measurement_device_type 'Bruker APEX-II CCD'
_diffrn_measurement_method '\f and \w scans'
_diffrn_radiation_monochromator graphite
_diffrn_radiation_source 'fine-focus sealed tube'
_diffrn_radiation_type MoK\a
_diffrn_radiation_wavelength 0.71073
_diffrn_reflns_av_R_equivalents 0.0392
_diffrn_reflns_av_sigmaI/netI 0.0423
_diffrn_reflns_limit_h_max 13
_diffrn_reflns_limit_h_min -14
_diffrn_reflns_limit_k_max 20
_diffrn_reflns_limit_k_min -20
_diffrn_reflns_limit_l_max 22
_diffrn_reflns_limit_l_min -20
_diffrn_reflns_number 22240
_diffrn_reflns_theta_full 25.00
_diffrn_reflns_theta_max 28.77
_diffrn_reflns_theta_min 1.81
_exptl_absorpt_coefficient_mu 0.067
_exptl_absorpt_correction_T_max 0.7458
_exptl_absorpt_correction_T_min 0.6662
_exptl_absorpt_correction_type multi-scan
_exptl_absorpt_process_details '(SADABS; BRUKER 2009)'
_exptl_crystal_colour colourless
_exptl_crystal_density_diffrn 1.101
_exptl_crystal_density_method 'not measured'
_exptl_crystal_description block
_exptl_crystal_F_000 1008
_exptl_crystal_size_max 0.232
_exptl_crystal_size_mid 0.189
_exptl_crystal_size_min 0.177
_refine_diff_density_max 0.273
_refine_diff_density_min -0.247
_refine_diff_density_rms 0.040
_refine_ls_extinction_method none
_refine_ls_goodness_of_fit_ref 1.025
_refine_ls_hydrogen_treatment mixed
_refine_ls_matrix_type full
_refine_ls_number_parameters 311
_refine_ls_number_reflns 6707
_refine_ls_number_restraints 0
_refine_ls_restrained_S_all 1.025
_refine_ls_R_factor_all 0.0695
_refine_ls_R_factor_gt 0.0475
_refine_ls_shift/su_max 0.000
_refine_ls_shift/su_mean 0.000
_refine_ls_structure_factor_coef Fsqd
_refine_ls_weighting_details 'calc w=1/[\s^2^(Fo^2^)+(0.0544P)^2^+0.8331P] where P=(Fo^2^+2Fc^2^)/3'
_refine_ls_weighting_scheme calc
_refine_ls_wR_factor_gt 0.1140
_refine_ls_wR_factor_ref 0.1271
_reflns_number_gt 4955
_reflns_number_total 6707
_reflns_threshold_expression >2sigma(I)
_cod_data_source_file c0ob00999g.txt
_cod_data_source_block unsaturatedIMes-TEMPO-H
_cod_depositor_comments
;
The following automatic conversions were performed:
'_symmetry_cell_setting' value 'Monoclinic' changed to 'monoclinic'
according to '/home/saulius/struct/CIF-dictionaries/cif_core.dic'
dictionary named 'cif_core.dic' version 2.4.1 from 2010-06-29.

Automatic conversion script
Id: cif_fix_enum 1555 2011-01-17 13:19:09Z saulius 
;
_cod_original_cell_volume 2784.5(10)
_cod_original_sg_symbol_Hall '-P 2yn '
_cod_original_sg_symbol_H-M P2(1)/n
_cod_database_code 7151799

loop_
_symmetry_equiv_pos_as_xyz
'x, y, z'
'-x+1/2, y+1/2, -z+1/2'
'-x, -y, -z'
'x-1/2, -y-1/2, z-1/2'

loop_
_atom_site_label
_atom_site_type_symbol
_atom_site_fract_x
_atom_site_fract_y
_atom_site_fract_z
_atom_site_U_iso_or_equiv
_atom_site_adp_type
_atom_site_occupancy
_atom_site_symmetry_multiplicity
_atom_site_calc_flag
_atom_site_refinement_flags
_atom_site_disorder_assembly
_atom_site_disorder_group
N1 N 0.02597(11) 0.64810(7) 0.10653(7) 0.0251(3) Uani 1 1 d . . .
N2 N -0.01669(10) 0.78371(7) 0.09979(7) 0.0247(2) Uani 1 1 d . . .
N3 N 0.48831(10) 0.23636(7) 0.12900(6) 0.0228(2) Uani 1 1 d . . .
O1 O 0.39043(9) 0.24202(7) 0.18213(6) 0.0284(2) Uani 1 1 d . . .
H1 H 0.4311(18) 0.2336(13) 0.2344(13) 0.058(6) Uiso 1 1 d . . .
C1 C 0.01673(12) 0.71985(8) 0.15443(8) 0.0234(3) Uani 1 1 d . . .
C2 C -0.00129(15) 0.66662(10) 0.02541(8) 0.0341(3) Uani 1 1 d . . .
H2 H -0.0008 0.6266 -0.0183 0.041 Uiso 1 1 calc R . .
C3 C -0.02842(15) 0.75219(9) 0.02119(8) 0.0334(3) Uani 1 1 d . . .
H3 H -0.0512 0.7849 -0.0261 0.040 Uiso 1 1 calc R . .
C4 C 0.05114(12) 0.56135(8) 0.13826(8) 0.0229(3) Uani 1 1 d . . .
C5 C 0.16918(12) 0.53968(8) 0.16772(8) 0.0242(3) Uani 1 1 d . . .
C6 C 0.18870(12) 0.45632(8) 0.20018(8) 0.0251(3) Uani 1 1 d . . .
H6 H 0.2688 0.4403 0.2203 0.030 Uiso 1 1 calc R . .
C7 C 0.09475(13) 0.39576(8) 0.20402(8) 0.0241(3) Uani 1 1 d . . .
C8 C -0.02173(13) 0.42035(9) 0.17445(8) 0.0263(3) Uani 1 1 d . . .
H8 H -0.0867 0.3797 0.1770 0.032 Uiso 1 1 calc R . .
C9 C -0.04626(13) 0.50273(9) 0.14122(8) 0.0258(3) Uani 1 1 d . . .
C10 C 0.27259(14) 0.60430(10) 0.16758(11) 0.0379(4) Uani 1 1 d . . .
H10A H 0.2690 0.6444 0.2133 0.057 Uiso 1 1 calc R . .
H10B H 0.2657 0.6379 0.1173 0.057 Uiso 1 1 calc R . .
H10C H 0.3505 0.5728 0.1720 0.057 Uiso 1 1 calc R . .
C11 C 0.12027(14) 0.30600(9) 0.23890(9) 0.0315(3) Uani 1 1 d . . .
H11A H 0.2072 0.3011 0.2563 0.047 Uiso 0.50 1 calc PR . .
H11B H 0.0986 0.2615 0.1979 0.047 Uiso 0.50 1 calc PR . .
H11C H 0.0716 0.2971 0.2852 0.047 Uiso 0.50 1 calc PR . .
H11D H 0.0444 0.2720 0.2366 0.047 Uiso 0.50 1 calc PR . .
H11E H 0.1530 0.3116 0.2951 0.047 Uiso 0.50 1 calc PR . .
H11F H 0.1800 0.2760 0.2077 0.047 Uiso 0.50 1 calc PR . .
C12 C -0.17361(14) 0.52759(11) 0.11049(11) 0.0416(4) Uani 1 1 d . . .
H12A H -0.1783 0.5310 0.0516 0.062 Uiso 1 1 calc R . .
H12B H -0.1944 0.5847 0.1327 0.062 Uiso 1 1 calc R . .
H12C H -0.2311 0.4833 0.1272 0.062 Uiso 1 1 calc R . .
C13 C -0.04530(12) 0.87211(8) 0.12254(8) 0.0236(3) Uani 1 1 d . . .
C14 C -0.15548(12) 0.88721(8) 0.15647(8) 0.0238(3) Uani 1 1 d . . .
C15 C -0.18239(12) 0.97289(9) 0.17782(8) 0.0265(3) Uani 1 1 d . . .
H15 H -0.2580 0.9846 0.1999 0.032 Uiso 1 1 calc R . .
C16 C -0.10208(13) 1.04175(9) 0.16780(9) 0.0298(3) Uani 1 1 d . . .
C17 C 0.00721(13) 1.02345(9) 0.13456(9) 0.0312(3) Uani 1 1 d . . .
H17 H 0.0631 1.0699 0.1278 0.037 Uiso 1 1 calc R . .
C18 C 0.03767(13) 0.93934(9) 0.11073(9) 0.0282(3) Uani 1 1 d . . .
C19 C -0.24082(13) 0.81345(9) 0.17383(9) 0.0293(3) Uani 1 1 d . . .
H19A H -0.2124 0.7850 0.2246 0.044 Uiso 1 1 calc R . .
H19B H -0.2424 0.7705 0.1300 0.044 Uiso 1 1 calc R . .
H19C H -0.3231 0.8368 0.1782 0.044 Uiso 1 1 calc R . .
C20 C -0.13174(16) 1.13350(10) 0.19455(11) 0.0430(4) Uani 1 1 d . . .
H20A H -0.0882 1.1455 0.2469 0.065 Uiso 1 1 calc R . .
H20B H -0.2198 1.1386 0.1993 0.065 Uiso 1 1 calc R . .
H20C H -0.1064 1.1758 0.1548 0.065 Uiso 1 1 calc R . .
C21 C 0.15753(14) 0.92219(11) 0.07481(11) 0.0394(4) Uani 1 1 d . . .
H21A H 0.1819 0.8611 0.0848 0.059 Uiso 1 1 calc R . .
H21B H 0.2202 0.9613 0.0997 0.059 Uiso 1 1 calc R . .
H21C H 0.1483 0.9330 0.0166 0.059 Uiso 1 1 calc R . .
C22 C 0.47187(13) 0.15286(9) 0.08313(8) 0.0272(3) Uani 1 1 d . . .
C23 C 0.57044(15) 0.14992(10) 0.02271(9) 0.0343(3) Uani 1 1 d . . .
H23A H 0.6513 0.1439 0.0525 0.041 Uiso 1 1 calc R . .
H23B H 0.5572 0.0976 -0.0120 0.041 Uiso 1 1 calc R . .
C24 C 0.57084(16) 0.23120(10) -0.03030(9) 0.0361(4) Uani 1 1 d . . .
H24A H 0.4930 0.2352 -0.0640 0.043 Uiso 1 1 calc R . .
H24B H 0.6383 0.2275 -0.0664 0.043 Uiso 1 1 calc R . .
C25 C 0.58707(14) 0.31198(10) 0.02313(9) 0.0323(3) Uani 1 1 d . . .
H25A H 0.5847 0.3649 -0.0114 0.039 Uiso 1 1 calc R . .
H25B H 0.6684 0.3095 0.0529 0.039 Uiso 1 1 calc R . .
C26 C 0.48973(12) 0.32025(9) 0.08335(8) 0.0252(3) Uani 1 1 d . . .
C27 C 0.34444(15) 0.13844(10) 0.04109(9) 0.0361(4) Uani 1 1 d . . .
H27A H 0.2825 0.1501 0.0792 0.054 Uiso 1 1 calc R . .
H27B H 0.3370 0.0777 0.0222 0.054 Uiso 1 1 calc R . .
H27C H 0.3324 0.1783 -0.0050 0.054 Uiso 1 1 calc R . .
C28 C 0.49590(15) 0.07883(10) 0.14469(9) 0.0337(3) Uani 1 1 d . . .
H28A H 0.5716 0.0909 0.1777 0.051 Uiso 1 1 calc R . .
H28B H 0.5037 0.0231 0.1163 0.051 Uiso 1 1 calc R . .
H28C H 0.4278 0.0752 0.1794 0.051 Uiso 1 1 calc R . .
C29 C 0.36661(14) 0.34841(10) 0.04114(9) 0.0336(3) Uani 1 1 d . . .
H29A H 0.3484 0.3121 -0.0068 0.050 Uiso 1 1 calc R . .
H29B H 0.3710 0.4101 0.0251 0.050 Uiso 1 1 calc R . .
H29C H 0.3021 0.3411 0.0782 0.050 Uiso 1 1 calc R . .
C30 C 0.52990(14) 0.39099(9) 0.14475(9) 0.0320(3) Uani 1 1 d . . .
H30A H 0.4698 0.3956 0.1852 0.048 Uiso 1 1 calc R . .
H30B H 0.5361 0.4474 0.1172 0.048 Uiso 1 1 calc R . .
H30C H 0.6096 0.3754 0.1713 0.048 Uiso 1 1 calc R . .

loop_
_atom_site_aniso_label
_atom_site_aniso_U_11
_atom_site_aniso_U_22
_atom_site_aniso_U_33
_atom_site_aniso_U_23
_atom_site_aniso_U_13
_atom_site_aniso_U_12
N1 0.0362(6) 0.0222(6) 0.0173(5) 0.0012(4) 0.0050(5) 0.0045(5)
N2 0.0334(6) 0.0220(6) 0.0187(5) 0.0024(4) 0.0037(5) 0.0037(5)
N3 0.0220(5) 0.0291(6) 0.0180(5) 0.0001(4) 0.0053(4) 0.0012(4)
O1 0.0230(5) 0.0430(6) 0.0198(5) -0.0002(4) 0.0053(4) 0.0031(4)
C1 0.0285(7) 0.0211(6) 0.0210(6) 0.0018(5) 0.0037(5) 0.0021(5)
C2 0.0545(10) 0.0313(8) 0.0167(7) -0.0001(6) 0.0043(6) 0.0087(7)
C3 0.0521(9) 0.0312(8) 0.0170(7) 0.0042(5) 0.0043(6) 0.0086(7)
C4 0.0336(7) 0.0190(6) 0.0168(6) -0.0006(5) 0.0059(5) 0.0035(5)
C5 0.0282(7) 0.0225(6) 0.0227(7) -0.0011(5) 0.0077(5) -0.0002(5)
C6 0.0260(7) 0.0228(6) 0.0270(7) -0.0002(5) 0.0055(5) 0.0028(5)
C7 0.0332(7) 0.0201(6) 0.0198(6) -0.0011(5) 0.0070(5) 0.0014(5)
C8 0.0306(7) 0.0250(7) 0.0236(7) -0.0030(5) 0.0040(6) -0.0050(5)
C9 0.0305(7) 0.0259(7) 0.0209(7) -0.0033(5) 0.0005(5) 0.0007(5)
C10 0.0323(8) 0.0268(7) 0.0558(10) 0.0069(7) 0.0101(7) -0.0028(6)
C11 0.0383(8) 0.0227(7) 0.0340(8) 0.0039(6) 0.0062(6) 0.0006(6)
C12 0.0340(8) 0.0404(9) 0.0487(10) 0.0058(8) -0.0078(7) 0.0011(7)
C13 0.0301(7) 0.0209(6) 0.0197(6) 0.0029(5) 0.0002(5) 0.0036(5)
C14 0.0284(7) 0.0232(6) 0.0195(6) 0.0015(5) -0.0015(5) -0.0001(5)
C15 0.0266(7) 0.0268(7) 0.0258(7) -0.0006(5) -0.0002(5) 0.0031(5)
C16 0.0348(8) 0.0229(7) 0.0309(8) 0.0001(5) -0.0032(6) 0.0008(6)
C17 0.0324(7) 0.0244(7) 0.0364(8) 0.0062(6) 0.0002(6) -0.0043(6)
C18 0.0287(7) 0.0274(7) 0.0284(7) 0.0069(6) 0.0016(6) 0.0013(5)
C19 0.0333(7) 0.0271(7) 0.0277(7) -0.0026(6) 0.0037(6) -0.0044(6)
C20 0.0482(10) 0.0251(8) 0.0554(11) -0.0062(7) 0.0010(8) 0.0014(7)
C21 0.0338(8) 0.0395(9) 0.0459(10) 0.0065(7) 0.0100(7) 0.0014(7)
C22 0.0329(7) 0.0277(7) 0.0215(7) 0.0002(5) 0.0056(6) -0.0024(6)
C23 0.0452(9) 0.0321(8) 0.0273(8) -0.0031(6) 0.0136(7) -0.0001(6)
C24 0.0470(9) 0.0381(8) 0.0250(7) 0.0006(6) 0.0150(7) -0.0031(7)
C25 0.0385(8) 0.0311(8) 0.0281(7) 0.0035(6) 0.0081(6) -0.0044(6)
C26 0.0273(7) 0.0276(7) 0.0203(6) 0.0008(5) 0.0000(5) 0.0004(5)
C27 0.0435(9) 0.0371(8) 0.0271(8) 0.0012(6) -0.0018(7) -0.0116(7)
C28 0.0430(9) 0.0301(8) 0.0289(8) 0.0038(6) 0.0080(6) 0.0003(6)
C29 0.0367(8) 0.0336(8) 0.0294(8) 0.0019(6) -0.0058(6) 0.0041(6)
C30 0.0352(8) 0.0309(8) 0.0294(8) -0.0031(6) -0.0023(6) -0.0002(6)

loop_
_atom_type_symbol
_atom_type_description
_atom_type_scat_dispersion_real
_atom_type_scat_dispersion_imag
_atom_type_scat_source
C C 0.0033 0.0016 'International Tables Vol C Tables 4.2.6.8 and 6.1.1.4'
H H 0.0000 0.0000 'International Tables Vol C Tables 4.2.6.8 and 6.1.1.4'
N N 0.0061 0.0033 'International Tables Vol C Tables 4.2.6.8 and 6.1.1.4'
O O 0.0106 0.0060 'International Tables Vol C Tables 4.2.6.8 and 6.1.1.4'

loop_
_geom_angle_atom_site_label_1
_geom_angle_atom_site_label_2
_geom_angle_atom_site_label_3
_geom_angle
_geom_angle_site_symmetry_1
_geom_angle_site_symmetry_3
_geom_angle_publ_flag
C1 N1 C2 112.64(11) . . ?
C1 N1 C4 122.89(11) . . ?
C2 N1 C4 124.27(11) . . ?
C1 N2 C3 112.43(11) . . ?
C1 N2 C13 123.10(11) . . ?
C3 N2 C13 124.31(11) . . ?
O1 N3 C26 107.30(10) . . ?
O1 N3 C22 107.30(10) . . ?
C26 N3 C22 118.62(10) . . ?
N3 O1 H1 103.3(12) . . ?
N1 C1 N2 102.23(11) . . ?
C3 C2 N1 106.27(12) . . ?
C3 C2 H2 126.9 . . ?
N1 C2 H2 126.9 . . ?
C2 C3 N2 106.43(12) . . ?
C2 C3 H3 126.8 . . ?
N2 C3 H3 126.8 . . ?
C5 C4 C9 122.08(12) . . ?
C5 C4 N1 119.65(12) . . ?
C9 C4 N1 118.22(12) . . ?
C4 C5 C6 117.80(12) . . ?
C4 C5 C10 121.85(12) . . ?
C6 C5 C10 120.32(12) . . ?
C7 C6 C5 122.11(12) . . ?
C7 C6 H6 118.9 . . ?
C5 C6 H6 118.9 . . ?
C8 C7 C6 118.16(12) . . ?
C8 C7 C11 121.53(12) . . ?
C6 C7 C11 120.30(12) . . ?
C7 C8 C9 122.10(13) . . ?
C7 C8 H8 119.0 . . ?
C9 C8 H8 119.0 . . ?
C8 C9 C4 117.75(12) . . ?
C8 C9 C12 120.76(13) . . ?
C4 C9 C12 121.49(13) . . ?
C5 C10 H10A 109.5 . . ?
C5 C10 H10B 109.5 . . ?
H10A C10 H10B 109.5 . . ?
C5 C10 H10C 109.5 . . ?
H10A C10 H10C 109.5 . . ?
H10B C10 H10C 109.5 . . ?
C7 C11 H11A 109.5 . . ?
C7 C11 H11B 109.5 . . ?
H11A C11 H11B 109.5 . . ?
C7 C11 H11C 109.5 . . ?
H11A C11 H11C 109.5 . . ?
H11B C11 H11C 109.5 . . ?
C7 C11 H11D 109.5 . . ?
H11A C11 H11D 141.1 . . ?
H11B C11 H11D 56.3 . . ?
H11C C11 H11D 56.3 . . ?
C7 C11 H11E 109.5 . . ?
H11A C11 H11E 56.3 . . ?
H11B C11 H11E 141.1 . . ?
H11C C11 H11E 56.3 . . ?
H11D C11 H11E 109.5 . . ?
C7 C11 H11F 109.5 . . ?
H11A C11 H11F 56.3 . . ?
H11B C11 H11F 56.3 . . ?
H11C C11 H11F 141.1 . . ?
H11D C11 H11F 109.5 . . ?
H11E C11 H11F 109.5 . . ?
C9 C12 H12A 109.5 . . ?
C9 C12 H12B 109.5 . . ?
H12A C12 H12B 109.5 . . ?
C9 C12 H12C 109.5 . . ?
H12A C12 H12C 109.5 . . ?
H12B C12 H12C 109.5 . . ?
C14 C13 C18 122.14(12) . . ?
C14 C13 N2 118.31(12) . . ?
C18 C13 N2 119.55(12) . . ?
C15 C14 C13 117.80(12) . . ?
C15 C14 C19 120.37(13) . . ?
C13 C14 C19 121.76(12) . . ?
C16 C15 C14 122.04(13) . . ?
C16 C15 H15 119.0 . . ?
C14 C15 H15 119.0 . . ?
C17 C16 C15 118.14(13) . . ?
C17 C16 C20 121.04(13) . . ?
C15 C16 C20 120.80(14) . . ?
C16 C17 C18 122.20(13) . . ?
C16 C17 H17 118.9 . . ?
C18 C17 H17 118.9 . . ?
C17 C18 C13 117.67(13) . . ?
C17 C18 C21 120.56(13) . . ?
C13 C18 C21 121.77(13) . . ?
C14 C19 H19A 109.5 . . ?
C14 C19 H19B 109.5 . . ?
H19A C19 H19B 109.5 . . ?
C14 C19 H19C 109.5 . . ?
H19A C19 H19C 109.5 . . ?
H19B C19 H19C 109.5 . . ?
C16 C20 H20A 109.5 . . ?
C16 C20 H20B 109.5 . . ?
H20A C20 H20B 109.5 . . ?
C16 C20 H20C 109.5 . . ?
H20A C20 H20C 109.5 . . ?
H20B C20 H20C 109.5 . . ?
C18 C21 H21A 109.5 . . ?
C18 C21 H21B 109.5 . . ?
H21A C21 H21B 109.5 . . ?
C18 C21 H21C 109.5 . . ?
H21A C21 H21C 109.5 . . ?
H21B C21 H21C 109.5 . . ?
N3 C22 C23 107.26(11) . . ?
N3 C22 C27 115.37(12) . . ?
C23 C22 C27 111.23(12) . . ?
N3 C22 C28 106.20(11) . . ?
C23 C22 C28 108.76(12) . . ?
C27 C22 C28 107.76(12) . . ?
C24 C23 C22 112.89(13) . . ?
C24 C23 H23A 109.0 . . ?
C22 C23 H23A 109.0 . . ?
C24 C23 H23B 109.0 . . ?
C22 C23 H23B 109.0 . . ?
H23A C23 H23B 107.8 . . ?
C23 C24 C25 109.04(12) . . ?
C23 C24 H24A 109.9 . . ?
C25 C24 H24A 109.9 . . ?
C23 C24 H24B 109.9 . . ?
C25 C24 H24B 109.9 . . ?
H24A C24 H24B 108.3 . . ?
C24 C25 C26 113.17(12) . . ?
C24 C25 H25A 108.9 . . ?
C26 C25 H25A 108.9 . . ?
C24 C25 H25B 108.9 . . ?
C26 C25 H25B 108.9 . . ?
H25A C25 H25B 107.8 . . ?
N3 C26 C25 107.39(11) . . ?
N3 C26 C30 106.21(11) . . ?
C25 C26 C30 108.42(12) . . ?
N3 C26 C29 115.53(11) . . ?
C25 C26 C29 111.04(12) . . ?
C30 C26 C29 107.97(11) . . ?
C22 C27 H27A 109.5 . . ?
C22 C27 H27B 109.5 . . ?
H27A C27 H27B 109.5 . . ?
C22 C27 H27C 109.5 . . ?
H27A C27 H27C 109.5 . . ?
H27B C27 H27C 109.5 . . ?
C22 C28 H28A 109.5 . . ?
C22 C28 H28B 109.5 . . ?
H28A C28 H28B 109.5 . . ?
C22 C28 H28C 109.5 . . ?
H28A C28 H28C 109.5 . . ?
H28B C28 H28C 109.5 . . ?
C26 C29 H29A 109.5 . . ?
C26 C29 H29B 109.5 . . ?
H29A C29 H29B 109.5 . . ?
C26 C29 H29C 109.5 . . ?
H29A C29 H29C 109.5 . . ?
H29B C29 H29C 109.5 . . ?
C26 C30 H30A 109.5 . . ?
C26 C30 H30B 109.5 . . ?
H30A C30 H30B 109.5 . . ?
C26 C30 H30C 109.5 . . ?
H30A C30 H30C 109.5 . . ?
H30B C30 H30C 109.5 . . ?

loop_
_geom_bond_atom_site_label_1
_geom_bond_atom_site_label_2
_geom_bond_distance
_geom_bond_site_symmetry_2
_geom_bond_publ_flag
N1 C1 1.3629(17) . ?
N1 C2 1.3905(18) . ?
N1 C4 1.4446(16) . ?
N2 C1 1.3648(16) . ?
N2 C3 1.3913(18) . ?
N2 C13 1.4422(17) . ?
N3 O1 1.4448(14) . ?
N3 C26 1.4895(17) . ?
N3 C22 1.4898(17) . ?
O1 H1 0.96(2) . ?
C2 C3 1.340(2) . ?
C2 H2 0.9500 . ?
C3 H3 0.9500 . ?
C4 C5 1.3923(19) . ?
C4 C9 1.3987(19) . ?
C5 C6 1.3926(18) . ?
C5 C10 1.5048(19) . ?
C6 C7 1.3908(19) . ?
C6 H6 0.9500 . ?
C7 C8 1.389(2) . ?
C7 C11 1.5060(18) . ?
C8 C9 1.3919(19) . ?
C8 H8 0.9500 . ?
C9 C12 1.503(2) . ?
C10 H10A 0.9800 . ?
C10 H10B 0.9800 . ?
C10 H10C 0.9800 . ?
C11 H11A 0.9800 . ?
C11 H11B 0.9800 . ?
C11 H11C 0.9800 . ?
C11 H11D 0.9800 . ?
C11 H11E 0.9800 . ?
C11 H11F 0.9800 . ?
C12 H12A 0.9800 . ?
C12 H12B 0.9800 . ?
C12 H12C 0.9800 . ?
C13 C14 1.3926(19) . ?
C13 C18 1.3963(19) . ?
C14 C15 1.3925(19) . ?
C14 C19 1.5068(19) . ?
C15 C16 1.390(2) . ?
C15 H15 0.9500 . ?
C16 C17 1.388(2) . ?
C16 C20 1.512(2) . ?
C17 C18 1.392(2) . ?
C17 H17 0.9500 . ?
C18 C21 1.509(2) . ?
C19 H19A 0.9800 . ?
C19 H19B 0.9800 . ?
C19 H19C 0.9800 . ?
C20 H20A 0.9800 . ?
C20 H20B 0.9800 . ?
C20 H20C 0.9800 . ?
C21 H21A 0.9800 . ?
C21 H21B 0.9800 . ?
C21 H21C 0.9800 . ?
C22 C23 1.532(2) . ?
C22 C27 1.534(2) . ?
C22 C28 1.5351(19) . ?
C23 C24 1.523(2) . ?
C23 H23A 0.9900 . ?
C23 H23B 0.9900 . ?
C24 C25 1.523(2) . ?
C24 H24A 0.9900 . ?
C24 H24B 0.9900 . ?
C25 C26 1.524(2) . ?
C25 H25A 0.9900 . ?
C25 H25B 0.9900 . ?
C26 C30 1.5293(19) . ?
C26 C29 1.5388(19) . ?
C27 H27A 0.9800 . ?
C27 H27B 0.9800 . ?
C27 H27C 0.9800 . ?
C28 H28A 0.9800 . ?
C28 H28B 0.9800 . ?
C28 H28C 0.9800 . ?
C29 H29A 0.9800 . ?
C29 H29B 0.9800 . ?
C29 H29C 0.9800 . ?
C30 H30A 0.9800 . ?
C30 H30B 0.9800 . ?
C30 H30C 0.9800 . ?

loop_
_geom_hbond_atom_site_label_D
_geom_hbond_atom_site_label_H
_geom_hbond_atom_site_label_A
_geom_hbond_distance_DH
_geom_hbond_distance_HA
_geom_hbond_distance_DA
_geom_hbond_angle_DHA
_geom_hbond_site_symmetry_A
O1 H1 C1 0.96(2) 1.91(2) 2.8543(17) 169.6(18) 2_545
O1 H1 N1 0.96(2) 2.96(2) 3.8469(17) 155.0(15) 2_545
O1 H1 N2 0.96(2) 2.95(2) 3.8424(16) 155.6(15) 2_545

loop_
_geom_torsion_atom_site_label_1
_geom_torsion_atom_site_label_2
_geom_torsion_atom_site_label_3
_geom_torsion_atom_site_label_4
_geom_torsion
_geom_torsion_site_symmetry_1
_geom_torsion_site_symmetry_2
_geom_torsion_site_symmetry_3
_geom_torsion_site_symmetry_4
_geom_torsion_publ_flag
C2 N1 C1 N2 -0.32(16) . . . . ?
C4 N1 C1 N2 -175.34(12) . . . . ?
C3 N2 C1 N1 0.42(15) . . . . ?
C13 N2 C1 N1 176.03(12) . . . . ?
C1 N1 C2 C3 0.10(18) . . . . ?
C4 N1 C2 C3 175.04(13) . . . . ?
N1 C2 C3 N2 0.16(18) . . . . ?
C1 N2 C3 C2 -0.38(18) . . . . ?
C13 N2 C3 C2 -175.92(13) . . . . ?
C1 N1 C4 C5 -76.04(17) . . . . ?
C2 N1 C4 C5 109.52(16) . . . . ?
C1 N1 C4 C9 101.39(15) . . . . ?
C2 N1 C4 C9 -73.05(18) . . . . ?
C9 C4 C5 C6 0.60(19) . . . . ?
N1 C4 C5 C6 177.94(12) . . . . ?
C9 C4 C5 C10 -177.37(13) . . . . ?
N1 C4 C5 C10 0.0(2) . . . . ?
C4 C5 C6 C7 -0.3(2) . . . . ?
C10 C5 C6 C7 177.72(13) . . . . ?
C5 C6 C7 C8 -0.2(2) . . . . ?
C5 C6 C7 C11 179.40(13) . . . . ?
C6 C7 C8 C9 0.3(2) . . . . ?
C11 C7 C8 C9 -179.24(13) . . . . ?
C7 C8 C9 C4 0.0(2) . . . . ?
C7 C8 C9 C12 -179.40(14) . . . . ?
C5 C4 C9 C8 -0.5(2) . . . . ?
N1 C4 C9 C8 -177.83(12) . . . . ?
C5 C4 C9 C12 178.92(14) . . . . ?
N1 C4 C9 C12 1.55(19) . . . . ?
C1 N2 C13 C14 -73.29(17) . . . . ?
C3 N2 C13 C14 101.79(16) . . . . ?
C1 N2 C13 C18 106.18(15) . . . . ?
C3 N2 C13 C18 -78.74(18) . . . . ?
C18 C13 C14 C15 0.85(19) . . . . ?
N2 C13 C14 C15 -179.68(11) . . . . ?
C18 C13 C14 C19 -176.06(12) . . . . ?
N2 C13 C14 C19 3.40(18) . . . . ?
C13 C14 C15 C16 -1.4(2) . . . . ?
C19 C14 C15 C16 175.55(13) . . . . ?
C14 C15 C16 C17 0.7(2) . . . . ?
C14 C15 C16 C20 -177.60(13) . . . . ?
C15 C16 C17 C18 0.5(2) . . . . ?
C20 C16 C17 C18 178.87(14) . . . . ?
C16 C17 C18 C13 -1.0(2) . . . . ?
C16 C17 C18 C21 180.00(14) . . . . ?
C14 C13 C18 C17 0.3(2) . . . . ?
N2 C13 C18 C17 -179.13(12) . . . . ?
C14 C13 C18 C21 179.27(13) . . . . ?
N2 C13 C18 C21 -0.2(2) . . . . ?
O1 N3 C22 C23 176.18(10) . . . . ?
C26 N3 C22 C23 54.52(15) . . . . ?
O1 N3 C22 C27 51.64(14) . . . . ?
C26 N3 C22 C27 -70.02(15) . . . . ?
O1 N3 C22 C28 -67.65(12) . . . . ?
C26 N3 C22 C28 170.69(11) . . . . ?
N3 C22 C23 C24 -53.71(16) . . . . ?
C27 C22 C23 C24 73.31(16) . . . . ?
C28 C22 C23 C24 -168.17(13) . . . . ?
C22 C23 C24 C25 56.86(17) . . . . ?
C23 C24 C25 C26 -56.92(17) . . . . ?
O1 N3 C26 C25 -176.14(10) . . . . ?
C22 N3 C26 C25 -54.48(14) . . . . ?
O1 N3 C26 C30 68.02(12) . . . . ?
C22 N3 C26 C30 -170.32(11) . . . . ?
O1 N3 C26 C29 -51.64(14) . . . . ?
C22 N3 C26 C29 70.02(15) . . . . ?
C24 C25 C26 N3 53.61(15) . . . . ?
C24 C25 C26 C30 167.98(12) . . . . ?
C24 C25 C26 C29 -73.57(16) . . . . ?
